data_4127834
loop_
_publ_author_name
'Chiu, Tzu-Hao'
'Liao, Jian-Hong'
'Gam, Franck'
'Chantrenne, Isaac'
'Kahlal, Samia'
'Saillard, Jean-Yves'
'Liu, C. W.'

_publ_section_title
;
 Homoleptic Platinum/Silver Superatoms Protected by Dithiolates: Linear
 Assemblies of Two and Three Centered Icosahedra Isolobal to
 Ne<sub>2</sub> and I<sub>3</sub><sup/>.
;
_journal_issue 33
_journal_name_full 'Journal of the American Chemical Society'
_journal_page_first 12957
_journal_page_last 12961
_journal_paper_doi 10.1021/jacs.9b05000
_journal_volume 141
_journal_year 2019
_chemical_formula_sum 'C102 H238 Ag33 O34 P17 Pt2 S34'
_chemical_formula_weight 7575.33
_space_group_crystal_system monoclinic
_space_group_IT_number 15
_space_group_name_Hall '-C 2yc'
_space_group_name_H-M_alt 'C 1 2/c 1'
_symmetry_space_group_name_Hall '-C 2yc'
_symmetry_space_group_name_H-M 'C 1 2/c 1'
_atom_sites_solution_hydrogens geom
_audit_creation_method SHELXL-2014/7
_cell_angle_alpha 90
_cell_angle_beta 99.1282(14)
_cell_angle_gamma 90
_cell_formula_units_Z 4
_cell_length_a 32.668(2)
_cell_length_b 17.4136(13)
_cell_length_c 37.113(3)
_cell_measurement_reflns_used 9790
_cell_measurement_temperature 150(2)
_cell_measurement_theta_max 26.41
_cell_measurement_theta_min 2.22
_cell_volume 20845(3)
_computing_cell_refinement 'Bruker SAINT'
_computing_data_collection 'Bruker APEX2'
_computing_data_reduction 'Bruker SAINT'
_computing_molecular_graphics 'Bruker SHELXTL'
_computing_publication_material 'Bruker SHELXTL'
_computing_structure_refinement 'SHELXL-2014/7 (Sheldrick, 2014)'
_computing_structure_solution 'SHELXS-97 (Sheldrick 2008)'
_diffrn_ambient_temperature 150(2)
_diffrn_measured_fraction_theta_full 0.996
_diffrn_measured_fraction_theta_max 0.996
_diffrn_measurement_device_type 'Bruker APEX-II CCD'
_diffrn_measurement_method '\f and \w scans'
_diffrn_radiation_type MoK\a
_diffrn_radiation_wavelength 0.71073
_diffrn_reflns_av_R_equivalents 0.0351
_diffrn_reflns_av_unetI/netI 0.0378
_diffrn_reflns_Laue_measured_fraction_full 0.996
_diffrn_reflns_Laue_measured_fraction_max 0.996
_diffrn_reflns_limit_h_max 38
_diffrn_reflns_limit_h_min -38
_diffrn_reflns_limit_k_max 20
_diffrn_reflns_limit_k_min -15
_diffrn_reflns_limit_l_max 42
_diffrn_reflns_limit_l_min -44
_diffrn_reflns_number 57021
_diffrn_reflns_point_group_measured_fraction_full 0.996
_diffrn_reflns_point_group_measured_fraction_max 0.996
_diffrn_reflns_theta_full 25.000
_diffrn_reflns_theta_max 25.000
_diffrn_reflns_theta_min 1.544
_exptl_absorpt_coefficient_mu 4.877
_exptl_absorpt_correction_T_max 0.7454
_exptl_absorpt_correction_T_min 0.5457
_exptl_absorpt_correction_type multi-scan
_exptl_absorpt_process_details SADABS
_exptl_crystal_colour black
_exptl_crystal_density_diffrn 2.414
_exptl_crystal_description plate
_exptl_crystal_F_000 14512
_exptl_crystal_size_max 0.120
_exptl_crystal_size_mid 0.040
_exptl_crystal_size_min 0.030
_refine_diff_density_max 1.934
_refine_diff_density_min -2.120
_refine_diff_density_rms 0.209
_refine_ls_extinction_method none
_refine_ls_goodness_of_fit_ref 1.143
_refine_ls_hydrogen_treatment constr
_refine_ls_matrix_type full
_refine_ls_number_parameters 1018
_refine_ls_number_reflns 18267
_refine_ls_number_restraints 282
_refine_ls_restrained_S_all 1.143
_refine_ls_R_factor_all 0.0578
_refine_ls_R_factor_gt 0.0460
_refine_ls_shift/su_max 0.001
_refine_ls_shift/su_mean 0.000
_refine_ls_structure_factor_coef Fsqd
_refine_ls_weighting_details 'w=1/[\s^2^(Fo^2^)+974.7290P] where P=(Fo^2^+2Fc^2^)/3'
_refine_ls_weighting_scheme calc
_refine_ls_wR_factor_gt 0.0993
_refine_ls_wR_factor_ref 0.1055
_reflns_Friedel_coverage 0.000
_reflns_number_gt 15620
_reflns_number_total 18267
_reflns_threshold_expression 'I > 2\s(I)'
_cod_data_source_file ja9b05000_si_003.cif
_cod_data_source_block 2
_cod_database_code 4127834
_shelx_shelxl_version_number 2014/7
_shelx_space_group_comment
; 
The symmetry employed for this shelxl refinement is uniquely defined 
by the following loop, which should always be used as a source of 
symmetry information in preference to the above space-group names. 
They are only intended as comments. 
;
_shelx_estimated_absorpt_t_min 0.592
_shelx_estimated_absorpt_t_max 0.867

loop_
_space_group_symop_operation_xyz
'x, y, z'
'-x, y, -z+1/2'
'x+1/2, y+1/2, z'
'-x+1/2, y+1/2, -z+1/2'
'-x, -y, -z'
'x, -y, z-1/2'
'-x+1/2, -y+1/2, -z'
'x+1/2, -y+1/2, z-1/2'

loop_
_atom_site_label
_atom_site_type_symbol
_atom_site_fract_x
_atom_site_fract_y
_atom_site_fract_z
_atom_site_U_iso_or_equiv
_atom_site_adp_type
_atom_site_occupancy
_atom_site_site_symmetry_order
_atom_site_calc_flag
_atom_site_refinement_flags_posn
_atom_site_refinement_flags_adp
_atom_site_refinement_flags_occupancy
Ag1 Ag 0.39939(2) 0.30069(4) 0.11711(2) 0.02107(16) Uani 1 1 d . . .
Ag2 Ag 0.41896(2) 0.16559(4) 0.16561(2) 0.02192(16) Uani 1 1 d . . .
Ag3 Ag 0.36614(2) 0.28179(4) 0.18764(2) 0.02185(16) Uani 1 1 d . . .
Ag4 Ag 0.46526(2) 0.40889(4) 0.13155(2) 0.02185(16) Uani 1 1 d . . .
Ag5 Ag 0.48216(2) 0.24502(4) 0.12787(2) 0.02158(16) Uani 1 1 d . . .
Ag6 Ag 0.50087(2) 0.18719(4) 0.20228(2) 0.01864(15) Uani 1 1 d . . .
Ag7 Ag 0.42687(2) 0.21561(4) 0.24214(2) 0.02299(17) Uani 1 1 d . . .
Ag8 Ag 0.41933(2) 0.37817(4) 0.24260(2) 0.02175(16) Uani 1 1 d . . .
Ag9 Ag 0.39611(2) 0.43220(4) 0.16951(2) 0.02115(16) Uani 1 1 d . . .
Ag10 Ag 0.53024(2) 0.33629(4) 0.18189(2) 0.01910(16) Uani 1 1 d . . .
Ag11 Ag 0.5000 0.31414(6) 0.2500 0.0162(2) Uani 1 2 d S T P
Ag12 Ag 0.48045(2) 0.45284(4) 0.20737(2) 0.02005(16) Uani 1 1 d . . .
Ag13 Ag 0.33852(2) 0.18353(5) 0.11981(2) 0.02650(18) Uani 1 1 d . . .
Ag14 Ag 0.48685(2) 0.07939(5) 0.13748(2) 0.02753(18) Uani 1 1 d . . .
Ag15 Ag 0.56801(2) 0.19722(4) 0.15477(2) 0.02535(17) Uani 1 1 d . . .
Ag16 Ag 0.31789(3) 0.35575(5) 0.12716(2) 0.02779(18) Uani 1 1 d . . .
Ag17 Ag 0.37865(3) 0.45714(5) 0.08830(2) 0.03019(19) Uani 1 1 d . . .
C1 C 0.2399(4) 0.5319(8) 0.1579(4) 0.045(3) Uani 1 1 d . U .
H1A H 0.2506 0.5234 0.1840 0.054 Uiso 1 1 calc R U .
H1B H 0.2393 0.4820 0.1450 0.054 Uiso 1 1 calc R U .
C2 C 0.1965(4) 0.5666(9) 0.1533(4) 0.056(4) Uani 1 1 d . U .
H2A H 0.1789 0.5346 0.1668 0.067 Uiso 1 1 calc R U .
H2B H 0.1982 0.6185 0.1644 0.067 Uiso 1 1 calc R U .
C3 C 0.1762(4) 0.5725(10) 0.1145(5) 0.067(4) Uani 1 1 d . U .
H3A H 0.1930 0.6051 0.1010 0.100 Uiso 1 1 calc R U .
H3B H 0.1486 0.5951 0.1133 0.100 Uiso 1 1 calc R U .
H3C H 0.1737 0.5212 0.1035 0.100 Uiso 1 1 calc R U .
C4 C 0.3103(4) 0.6703(7) 0.0869(4) 0.046(3) Uani 1 1 d . U .
H4A H 0.2827 0.6921 0.0886 0.055 Uiso 1 1 calc R U .
H4B H 0.3067 0.6302 0.0677 0.055 Uiso 1 1 calc R U .
C5 C 0.3380(5) 0.7317(8) 0.0770(4) 0.052(3) Uani 1 1 d . U .
H5A H 0.3649 0.7088 0.0734 0.063 Uiso 1 1 calc R U .
H5B H 0.3435 0.7692 0.0972 0.063 Uiso 1 1 calc R U .
C6 C 0.3190(5) 0.7728(9) 0.0425(4) 0.063(4) Uani 1 1 d . U .
H6A H 0.3132 0.7356 0.0225 0.094 Uiso 1 1 calc R U .
H6B H 0.3384 0.8117 0.0362 0.094 Uiso 1 1 calc R U .
H6C H 0.2932 0.7977 0.0463 0.094 Uiso 1 1 calc R U .
C7 C 0.2001(7) 0.2924(12) 0.1427(9) 0.154(10) Uani 1 1 d D U .
H7A H 0.2136 0.3357 0.1319 0.185 Uiso 1 1 calc R U .
H7B H 0.1959 0.3075 0.1676 0.185 Uiso 1 1 calc R U .
C8 C 0.1593(8) 0.2755(15) 0.1200(9) 0.174(14) Uani 1 1 d D U .
H8A H 0.1457 0.2311 0.1299 0.209 Uiso 1 1 calc R U .
H8B H 0.1626 0.2645 0.0945 0.209 Uiso 1 1 calc R U .
C9 C 0.1346(8) 0.3489(14) 0.1225(8) 0.147(10) Uani 1 1 d D U .
H9A H 0.1470 0.3784 0.1439 0.221 Uiso 1 1 calc R U .
H9B H 0.1059 0.3358 0.1247 0.221 Uiso 1 1 calc R U .
H9C H 0.1348 0.3797 0.1004 0.221 Uiso 1 1 calc R U .
C10 C 0.2577(6) 0.2114(12) 0.2476(3) 0.097(6) Uani 1 1 d D U .
H10A H 0.2682 0.2646 0.2515 0.117 Uiso 1 1 calc R U .
H10B H 0.2816 0.1762 0.2537 0.117 Uiso 1 1 calc R U .
C11 C 0.2274(7) 0.1962(19) 0.2731(6) 0.152(10) Uani 1 1 d D U .
H11A H 0.2306 0.2371 0.2919 0.183 Uiso 1 1 calc R U .
H11B H 0.2350 0.1470 0.2857 0.183 Uiso 1 1 calc R U .
C12 C 0.1825(8) 0.1923(15) 0.2565(8) 0.163(11) Uani 1 1 d D U .
H12A H 0.1748 0.2391 0.2424 0.245 Uiso 1 1 calc R U .
H12B H 0.1655 0.1878 0.2759 0.245 Uiso 1 1 calc R U .
H12C H 0.1778 0.1476 0.2404 0.245 Uiso 1 1 calc R U .
C13 C 0.3120(5) 0.3607(9) -0.0299(4) 0.058(4) Uani 1 1 d . U .
H13A H 0.3047 0.3163 -0.0463 0.069 Uiso 1 1 calc R U .
H13B H 0.3423 0.3689 -0.0271 0.069 Uiso 1 1 calc R U .
C14 C 0.2897(5) 0.4304(10) -0.0456(4) 0.066(4) Uani 1 1 d . U .
H14A H 0.2595 0.4207 -0.0484 0.079 Uiso 1 1 calc R U .
H14B H 0.2967 0.4392 -0.0703 0.079 Uiso 1 1 calc R U .
C15 C 0.2994(8) 0.5022(12) -0.0233(6) 0.111(7) Uani 1 1 d . U .
H15A H 0.3003 0.4903 0.0026 0.167 Uiso 1 1 calc R U .
H15B H 0.2779 0.5408 -0.0309 0.167 Uiso 1 1 calc R U .
H15C H 0.3264 0.5224 -0.0272 0.167 Uiso 1 1 calc R U .
C16 C 0.3063(4) 0.1598(8) 0.0021(4) 0.048(3) Uani 1 1 d . U .
H16A H 0.2822 0.1827 -0.0137 0.058 Uiso 1 1 calc R U .
H16B H 0.2967 0.1385 0.0240 0.058 Uiso 1 1 calc R U .
C17 C 0.3241(5) 0.0977(9) -0.0177(5) 0.068(4) Uani 1 1 d . U .
H17A H 0.3308 0.1186 -0.0409 0.081 Uiso 1 1 calc R U .
H17B H 0.3503 0.0803 -0.0029 0.081 Uiso 1 1 calc R U .
C18 C 0.2966(7) 0.0312(13) -0.0260(8) 0.136(11) Uani 1 1 d . U .
H18A H 0.2937 0.0046 -0.0032 0.204 Uiso 1 1 calc R U .
H18B H 0.3084 -0.0040 -0.0422 0.204 Uiso 1 1 calc R U .
H18C H 0.2693 0.0487 -0.0380 0.204 Uiso 1 1 calc R U .
C19 C 0.3095(4) -0.0470(8) 0.1074(4) 0.052(3) Uani 1 1 d . U .
H19A H 0.3140 -0.0872 0.0896 0.062 Uiso 1 1 calc R U .
H19B H 0.3000 0.0003 0.0939 0.062 Uiso 1 1 calc R U .
C20 C 0.2779(4) -0.0729(8) 0.1295(4) 0.058(4) Uani 1 1 d . U .
H20A H 0.2513 -0.0809 0.1130 0.070 Uiso 1 1 calc R U .
H20B H 0.2736 -0.0317 0.1468 0.070 Uiso 1 1 calc R U .
C21 C 0.2892(4) -0.1455(8) 0.1504(4) 0.056(4) Uani 1 1 d . U .
H21A H 0.2894 -0.1884 0.1333 0.084 Uiso 1 1 calc R U .
H21B H 0.2688 -0.1556 0.1665 0.084 Uiso 1 1 calc R U .
H21C H 0.3168 -0.1399 0.1651 0.084 Uiso 1 1 calc R U .
C22 C 0.4370(7) -0.1140(17) 0.1042(6) 0.161(10) Uani 1 1 d D U .
H22A H 0.4323 -0.1527 0.1226 0.193 Uiso 1 1 calc R U .
H22B H 0.4608 -0.0817 0.1148 0.193 Uiso 1 1 calc R U .
C23 C 0.4469(9) -0.1542(16) 0.0707(7) 0.158(11) Uani 1 1 d D U .
H23A H 0.4586 -0.1197 0.0537 0.190 Uiso 1 1 calc R U .
H23B H 0.4234 -0.1841 0.0576 0.190 Uiso 1 1 calc R U .
C24 C 0.4793(11) -0.203(2) 0.0937(9) 0.215(17) Uani 1 1 d D U .
H24A H 0.5019 -0.1706 0.1056 0.322 Uiso 1 1 calc R U .
H24B H 0.4903 -0.2410 0.0781 0.322 Uiso 1 1 calc R U .
H24C H 0.4667 -0.2303 0.1123 0.322 Uiso 1 1 calc R U .
C25 C 0.4372(4) 0.5385(7) 0.0058(3) 0.037(3) Uani 1 1 d . U .
H25A H 0.4161 0.5117 0.0175 0.044 Uiso 1 1 calc R U .
H25B H 0.4509 0.5003 -0.0081 0.044 Uiso 1 1 calc R U .
C26 C 0.4169(4) 0.5993(7) -0.0195(3) 0.039(3) Uani 1 1 d . U .
H26A H 0.3963 0.5748 -0.0385 0.047 Uiso 1 1 calc R U .
H26B H 0.4382 0.6240 -0.0319 0.047 Uiso 1 1 calc R U .
C27 C 0.3956(5) 0.6601(9) -0.0005(4) 0.058(4) Uani 1 1 d . U .
H27A H 0.3729 0.6368 0.0100 0.087 Uiso 1 1 calc R U .
H27B H 0.3845 0.6998 -0.0180 0.087 Uiso 1 1 calc R U .
H27C H 0.4156 0.6832 0.0190 0.087 Uiso 1 1 calc R U .
C28 C 0.5346(4) 0.5882(8) 0.1256(3) 0.041(3) Uani 1 1 d . U .
H28A H 0.5321 0.5348 0.1341 0.049 Uiso 1 1 calc R U .
H28B H 0.5220 0.6229 0.1419 0.049 Uiso 1 1 calc R U .
C29 C 0.5792(4) 0.6083(9) 0.1266(4) 0.051(3) Uani 1 1 d . U .
H29A H 0.5937 0.6055 0.1521 0.062 Uiso 1 1 calc R U .
H29B H 0.5813 0.6618 0.1181 0.062 Uiso 1 1 calc R U .
C30 C 0.6006(5) 0.5554(10) 0.1032(4) 0.069(4) Uani 1 1 d . U .
H30A H 0.5993 0.5025 0.1120 0.103 Uiso 1 1 calc R U .
H30B H 0.6296 0.5709 0.1045 0.103 Uiso 1 1 calc R U .
H30C H 0.5866 0.5584 0.0778 0.103 Uiso 1 1 calc R U .
C31 C 0.4888(4) 0.2643(9) 0.0071(3) 0.050(3) Uani 1 1 d . U .
H31A H 0.5022 0.3033 -0.0065 0.060 Uiso 1 1 calc R U .
H31B H 0.4790 0.2898 0.0280 0.060 Uiso 1 1 calc R U .
C32 C 0.4520(6) 0.2275(12) -0.0180(5) 0.086(5) Uani 1 1 d . U .
H32A H 0.4620 0.1928 -0.0358 0.103 Uiso 1 1 calc R U .
H32B H 0.4347 0.1975 -0.0034 0.103 Uiso 1 1 calc R U .
C33 C 0.4287(6) 0.2886(13) -0.0362(5) 0.096(6) Uani 1 1 d . U .
H33A H 0.4190 0.3224 -0.0183 0.145 Uiso 1 1 calc R U .
H33B H 0.4048 0.2677 -0.0527 0.145 Uiso 1 1 calc R U .
H33C H 0.4462 0.3178 -0.0504 0.145 Uiso 1 1 calc R U .
C34 C 0.5429(6) 0.0414(10) 0.0396(6) 0.117(8) Uani 1 1 d D U .
H34A H 0.5216 0.0563 0.0188 0.141 Uiso 1 1 calc R U .
H34B H 0.5301 0.0049 0.0550 0.141 Uiso 1 1 calc R U .
C35 C 0.5783(8) 0.0028(14) 0.0257(8) 0.153(10) Uani 1 1 d D U .
H35A H 0.5676 -0.0378 0.0079 0.184 Uiso 1 1 calc R U .
H35B H 0.5970 -0.0214 0.0461 0.184 Uiso 1 1 calc R U .
C36 C 0.6019(13) 0.0630(18) 0.0072(12) 0.26(2) Uani 1 1 d D U .
H36A H 0.5949 0.1144 0.0152 0.390 Uiso 1 1 calc R U .
H36B H 0.5942 0.0590 -0.0193 0.390 Uiso 1 1 calc R U .
H36C H 0.6318 0.0544 0.0140 0.390 Uiso 1 1 calc R U .
C37 C 0.3537(4) 0.0414(7) 0.2512(3) 0.036(3) Uani 1 1 d . U .
H37A H 0.3274 0.0699 0.2510 0.043 Uiso 1 1 calc R U .
H37B H 0.3705 0.0703 0.2358 0.043 Uiso 1 1 calc R U .
C38 C 0.3441(6) -0.0335(9) 0.2350(5) 0.073(5) Uani 1 1 d . U .
H38A H 0.3703 -0.0594 0.2317 0.088 Uiso 1 1 calc R U .
H38B H 0.3273 -0.0270 0.2106 0.088 Uiso 1 1 calc R U .
C39 C 0.3206(6) -0.0842(11) 0.2582(5) 0.098(6) Uani 1 1 d . U .
H39A H 0.3397 -0.1030 0.2794 0.147 Uiso 1 1 calc R U .
H39B H 0.3086 -0.1280 0.2436 0.147 Uiso 1 1 calc R U .
H39C H 0.2984 -0.0543 0.2664 0.147 Uiso 1 1 calc R U .
C40 C 0.4669(3) -0.1001(7) 0.3037(5) 0.061(4) Uani 1 1 d D U .
H40A H 0.4761 -0.0950 0.3303 0.073 Uiso 1 1 calc R U .
H40B H 0.4876 -0.0742 0.2910 0.073 Uiso 1 1 calc R U .
C41 C 0.4646(6) -0.1834(7) 0.2935(6) 0.095(6) Uani 1 1 d D U .
H41A H 0.4908 -0.2081 0.3048 0.113 Uiso 1 1 calc R U .
H41B H 0.4630 -0.1872 0.2667 0.113 Uiso 1 1 calc R U .
C42 C 0.4291(5) -0.2287(8) 0.3043(6) 0.088(6) Uani 1 1 d D U .
H42A H 0.4310 -0.2281 0.3309 0.133 Uiso 1 1 calc R U .
H42B H 0.4305 -0.2819 0.2959 0.133 Uiso 1 1 calc R U .
H42C H 0.4028 -0.2057 0.2931 0.133 Uiso 1 1 calc R U .
C43 C 0.3068(4) 0.4363(6) 0.2709(3) 0.034(2) Uani 1 1 d . U .
H43A H 0.2889 0.4266 0.2472 0.040 Uiso 1 1 calc R U .
H43B H 0.3318 0.4639 0.2660 0.040 Uiso 1 1 calc R U .
C44 C 0.2840(4) 0.4853(7) 0.2939(4) 0.044(3) Uani 1 1 d . U .
H44A H 0.2613 0.4543 0.3014 0.053 Uiso 1 1 calc R U .
H44B H 0.2710 0.5281 0.2787 0.053 Uiso 1 1 calc R U .
C45 C 0.3094(4) 0.5187(8) 0.3277(4) 0.055(4) Uani 1 1 d . U .
H45A H 0.3217 0.4770 0.3436 0.082 Uiso 1 1 calc R U .
H45B H 0.2915 0.5499 0.3408 0.082 Uiso 1 1 calc R U .
H45C H 0.3315 0.5509 0.3208 0.082 Uiso 1 1 calc R U .
C46 C 0.3326(3) 0.2958(7) 0.3690(3) 0.033(3) Uani 1 1 d . U .
H46A H 0.3436 0.2427 0.3712 0.039 Uiso 1 1 calc R U .
H46B H 0.3046 0.2948 0.3543 0.039 Uiso 1 1 calc R U .
C47 C 0.3309(4) 0.3287(7) 0.4062(3) 0.034(3) Uani 1 1 d . U .
H47A H 0.3191 0.3812 0.4035 0.041 Uiso 1 1 calc R U .
H47B H 0.3593 0.3324 0.4200 0.041 Uiso 1 1 calc R U .
C48 C 0.3046(4) 0.2797(9) 0.4273(4) 0.052(4) Uani 1 1 d . U .
H48A H 0.2767 0.2743 0.4133 0.078 Uiso 1 1 calc R U .
H48B H 0.3028 0.3042 0.4508 0.078 Uiso 1 1 calc R U .
H48C H 0.3172 0.2288 0.4316 0.078 Uiso 1 1 calc R U .
C49 C 0.4348(4) 0.6545(7) 0.2021(3) 0.036(3) Uani 1 1 d . U .
H49A H 0.4128 0.6409 0.2164 0.043 Uiso 1 1 calc R U .
H49B H 0.4416 0.6081 0.1888 0.043 Uiso 1 1 calc R U .
C50 C 0.4195(4) 0.7165(7) 0.1753(4) 0.047(3) Uani 1 1 d . U .
H50A H 0.4412 0.7263 0.1601 0.057 Uiso 1 1 calc R U .
H50B H 0.3948 0.6968 0.1590 0.057 Uiso 1 1 calc R U .
C51 C 0.4085(5) 0.7900(9) 0.1906(5) 0.070(5) Uani 1 1 d . U .
H51A H 0.3879 0.7812 0.2067 0.105 Uiso 1 1 calc R U .
H51B H 0.3969 0.8245 0.1707 0.105 Uiso 1 1 calc R U .
H51C H 0.4333 0.8134 0.2046 0.105 Uiso 1 1 calc R U .
O1 O 0.2664(2) 0.5862(4) 0.1422(2) 0.0355(19) Uani 1 1 d . U .
O2 O 0.3280(2) 0.6369(4) 0.1213(2) 0.0323(17) Uani 1 1 d . U .
O3 O 0.2259(3) 0.2261(6) 0.1445(4) 0.094(4) Uani 1 1 d D U .
O4 O 0.2411(4) 0.2021(7) 0.2104(3) 0.077(3) Uani 1 1 d D U .
O5 O 0.3000(2) 0.3457(5) 0.0056(2) 0.0362(19) Uani 1 1 d . U .
O6 O 0.3374(2) 0.2180(5) 0.0128(2) 0.0350(18) Uani 1 1 d . U .
O7 O 0.3480(3) -0.0321(5) 0.1324(2) 0.042(2) Uani 1 1 d . U .
O8 O 0.4014(3) -0.0677(5) 0.0957(3) 0.065(3) Uani 1 1 d D U .
O9 O 0.4678(2) 0.5740(4) 0.0334(2) 0.0344(18) Uani 1 1 d . U .
O10 O 0.5131(2) 0.5960(5) 0.0882(2) 0.0341(18) Uani 1 1 d . U .
O11 O 0.5183(3) 0.2042(5) 0.0202(2) 0.0390(19) Uani 1 1 d . U .
O12 O 0.5567(3) 0.1081(5) 0.0606(2) 0.050(2) Uani 1 1 d D U .
O13 O 0.3761(2) 0.0395(4) 0.28844(19) 0.0270(16) Uani 1 1 d . U .
O14 O 0.4272(2) -0.0638(4) 0.2937(2) 0.0272(16) Uani 1 1 d D U .
O15 O 0.3191(2) 0.3624(4) 0.2888(2) 0.0287(16) Uani 1 1 d . U .
O16 O 0.3598(2) 0.3449(4) 0.35206(18) 0.0228(15) Uani 1 1 d . U .
O17 O 0.4712(2) 0.6806(4) 0.22628(19) 0.0258(16) Uani 1 1 d . U .
P1 P 0.31115(9) 0.55995(16) 0.13566(8) 0.0274(6) Uani 1 1 d . . .
P2 P 0.26461(9) 0.21935(19) 0.17847(9) 0.0378(7) Uani 1 1 d . . .
P3 P 0.32810(8) 0.29216(17) 0.03427(7) 0.0262(6) Uani 1 1 d . . .
P4 P 0.38724(9) 0.00197(16) 0.11779(8) 0.0295(6) Uani 1 1 d . . .
P5 P 0.47547(9) 0.54129(16) 0.07357(7) 0.0252(6) Uani 1 1 d . . .
P6 P 0.52597(9) 0.17801(16) 0.06129(8) 0.0277(6) Uani 1 1 d . . .
P7 P 0.42335(8) 0.02558(14) 0.29951(7) 0.0200(5) Uani 1 1 d . . .
P8 P 0.36286(8) 0.33957(15) 0.31002(7) 0.0195(5) Uani 1 1 d . . .
P9 P 0.5000 0.6202(2) 0.2500 0.0210(8) Uani 1 2 d S T P
Pt1 Pt 0.44731(2) 0.30895(2) 0.18465(2) 0.01515(8) Uani 1 1 d . . .
S1 S 0.34570(9) 0.53138(17) 0.18225(8) 0.0321(6) Uani 1 1 d . . .
S2 S 0.30319(8) 0.48281(16) 0.09467(8) 0.0293(6) Uani 1 1 d . . .
S3 S 0.29089(8) 0.32362(16) 0.18686(8) 0.0296(6) Uani 1 1 d . . .
S4 S 0.29945(10) 0.13293(17) 0.16794(9) 0.0374(7) Uani 1 1 d . . .
S5 S 0.29186(8) 0.26793(16) 0.07140(7) 0.0265(6) Uani 1 1 d . . .
S6 S 0.38454(8) 0.33822(17) 0.04874(7) 0.0286(6) Uani 1 1 d . . .
S7 S 0.37389(9) 0.08822(17) 0.08350(8) 0.0308(6) Uani 1 1 d . . .
S8 S 0.42742(8) 0.01998(15) 0.16405(8) 0.0273(6) Uani 1 1 d . . .
S9 S 0.42853(9) 0.56474(16) 0.10060(8) 0.0320(6) Uani 1 1 d . . .
S10 S 0.49309(9) 0.43236(16) 0.07394(8) 0.0324(6) Uani 1 1 d . . .
S11 S 0.55578(9) 0.25933(16) 0.09246(7) 0.0285(6) Uani 1 1 d . . .
S12 S 0.47105(9) 0.14397(16) 0.07403(7) 0.0289(6) Uani 1 1 d . . .
S13 S 0.45590(8) 0.07887(14) 0.26544(7) 0.0230(5) Uani 1 1 d . . .
S14 S 0.56370(8) 0.04990(15) 0.14714(7) 0.0250(5) Uani 1 1 d . . .
S15 S 0.37218(8) 0.23089(14) 0.29590(7) 0.0216(5) Uani 1 1 d . . .
S16 S 0.59449(8) 0.41940(14) 0.19596(7) 0.0215(5) Uani 1 1 d . . .
S17 S 0.53304(8) 0.55809(15) 0.22006(8) 0.0285(6) Uani 1 1 d . . .

loop_
_atom_site_aniso_label
_atom_site_aniso_U_11
_atom_site_aniso_U_22
_atom_site_aniso_U_33
_atom_site_aniso_U_23
_atom_site_aniso_U_13
_atom_site_aniso_U_12
Ag1 0.0204(4) 0.0236(4) 0.0180(4) 0.0013(3) -0.0007(3) -0.0014(3)
Ag2 0.0202(4) 0.0178(4) 0.0266(4) -0.0009(3) 0.0000(3) -0.0022(3)
Ag3 0.0173(4) 0.0262(4) 0.0217(4) 0.0014(3) 0.0019(3) 0.0000(3)
Ag4 0.0223(4) 0.0238(4) 0.0193(4) 0.0049(3) 0.0025(3) -0.0035(3)
Ag5 0.0231(4) 0.0232(4) 0.0183(4) -0.0023(3) 0.0028(3) 0.0025(3)
Ag6 0.0192(4) 0.0161(3) 0.0198(4) 0.0003(3) 0.0007(3) 0.0011(3)
Ag7 0.0211(4) 0.0241(4) 0.0227(4) 0.0071(3) 0.0001(3) -0.0040(3)
Ag8 0.0210(4) 0.0263(4) 0.0183(4) -0.0008(3) 0.0041(3) 0.0038(3)
Ag9 0.0209(4) 0.0200(4) 0.0216(4) 0.0010(3) 0.0003(3) 0.0038(3)
Ag10 0.0173(4) 0.0199(4) 0.0202(4) -0.0002(3) 0.0032(3) -0.0014(3)
Ag11 0.0168(5) 0.0170(5) 0.0143(5) 0.000 0.0006(4) 0.000
Ag12 0.0220(4) 0.0157(3) 0.0217(4) -0.0001(3) 0.0011(3) -0.0008(3)
Ag13 0.0250(4) 0.0255(4) 0.0287(4) 0.0001(3) 0.0031(3) -0.0017(3)
Ag14 0.0262(4) 0.0248(4) 0.0307(4) -0.0022(3) 0.0017(3) -0.0017(3)
Ag15 0.0270(4) 0.0235(4) 0.0248(4) -0.0001(3) 0.0020(3) 0.0001(3)
Ag16 0.0278(4) 0.0291(4) 0.0258(4) 0.0014(3) 0.0022(3) 0.0023(3)
Ag17 0.0289(4) 0.0316(4) 0.0304(4) 0.0041(4) 0.0059(3) 0.0014(4)
C1 0.028(5) 0.047(6) 0.062(8) 0.006(6) 0.017(5) 0.000(4)
C2 0.027(5) 0.066(9) 0.081(8) 0.003(7) 0.025(5) 0.002(5)
C3 0.039(7) 0.074(11) 0.088(8) 0.012(8) 0.012(6) 0.000(7)
C4 0.049(7) 0.040(6) 0.047(6) 0.015(5) 0.003(5) 0.001(5)
C5 0.059(7) 0.043(6) 0.059(7) 0.011(5) 0.022(6) 0.000(5)
C6 0.078(10) 0.053(8) 0.062(8) 0.019(6) 0.025(7) 0.010(7)
C7 0.134(12) 0.122(11) 0.194(18) -0.026(11) -0.012(11) 0.045(10)
C8 0.122(13) 0.161(18) 0.22(3) -0.032(18) -0.028(15) 0.043(12)
C9 0.138(16) 0.148(19) 0.16(2) 0.014(17) 0.033(15) 0.038(14)
C10 0.133(13) 0.098(14) 0.065(8) -0.002(8) 0.030(7) -0.051(11)
C11 0.180(16) 0.18(3) 0.114(12) 0.033(12) 0.086(12) 0.009(16)
C12 0.167(16) 0.105(19) 0.24(3) 0.09(2) 0.087(13) -0.006(14)
C13 0.057(8) 0.079(8) 0.037(6) 0.022(5) 0.004(5) 0.003(7)
C14 0.057(9) 0.081(8) 0.059(8) 0.039(6) 0.006(7) 0.005(7)
C15 0.15(2) 0.079(9) 0.098(13) 0.026(8) 0.014(13) -0.002(9)
C16 0.041(6) 0.054(6) 0.049(8) -0.021(6) 0.003(5) -0.004(5)
C17 0.061(9) 0.071(8) 0.070(10) -0.043(7) 0.006(7) -0.005(6)
C18 0.100(14) 0.107(11) 0.21(3) -0.103(15) 0.049(16) -0.037(11)
C19 0.039(6) 0.048(7) 0.060(7) 0.003(6) -0.017(5) -0.025(5)
C20 0.047(6) 0.043(6) 0.082(9) -0.006(6) 0.001(6) -0.022(5)
C21 0.047(8) 0.043(6) 0.080(9) -0.005(6) 0.016(7) -0.019(6)
C22 0.135(12) 0.170(16) 0.170(14) -0.037(11) 0.001(10) 0.080(12)
C23 0.16(2) 0.122(19) 0.199(18) -0.048(14) 0.060(15) 0.042(16)
C24 0.22(3) 0.22(3) 0.22(3) -0.01(2) 0.07(2) 0.10(3)
C25 0.042(6) 0.044(6) 0.024(5) 0.002(4) 0.002(4) -0.004(4)
C26 0.041(6) 0.050(6) 0.023(5) 0.006(4) -0.001(4) 0.002(5)
C27 0.055(8) 0.069(8) 0.048(8) -0.008(6) 0.000(6) 0.014(7)
C28 0.038(5) 0.047(7) 0.036(5) 0.005(5) -0.002(4) -0.003(5)
C29 0.039(6) 0.065(8) 0.047(7) -0.002(6) -0.002(5) -0.007(5)
C30 0.057(8) 0.088(11) 0.060(9) -0.002(8) 0.006(7) 0.010(8)
C31 0.055(6) 0.067(7) 0.030(6) 0.019(5) 0.008(5) -0.002(5)
C32 0.065(8) 0.111(11) 0.075(10) -0.010(8) -0.012(7) 0.013(7)
C33 0.088(11) 0.131(14) 0.066(10) 0.007(10) 0.001(9) 0.026(10)
C34 0.144(14) 0.080(10) 0.143(17) -0.071(12) 0.071(12) -0.018(10)
C35 0.18(2) 0.125(15) 0.18(2) -0.069(15) 0.097(18) 0.015(13)
C36 0.28(4) 0.17(2) 0.39(6) 0.00(3) 0.23(4) 0.03(2)
C37 0.029(6) 0.047(6) 0.028(5) 0.000(4) -0.008(4) -0.004(5)
C38 0.093(11) 0.048(7) 0.066(8) -0.011(6) -0.028(7) -0.012(6)
C39 0.100(13) 0.076(10) 0.097(12) 0.022(9) -0.046(9) -0.040(10)
C40 0.045(6) 0.038(6) 0.096(11) 0.010(6) 0.003(6) 0.019(5)
C41 0.107(11) 0.041(6) 0.143(17) 0.004(7) 0.040(11) 0.013(6)
C42 0.112(12) 0.029(7) 0.134(17) 0.006(8) 0.051(12) 0.012(7)
C43 0.037(6) 0.026(5) 0.036(5) 0.004(4) -0.002(4) 0.006(4)
C44 0.046(6) 0.036(6) 0.047(6) -0.004(5) 0.000(5) 0.011(5)
C45 0.045(7) 0.053(8) 0.063(7) -0.022(6) -0.003(6) 0.015(6)
C46 0.030(6) 0.043(6) 0.027(5) -0.001(4) 0.011(4) -0.015(5)
C47 0.032(6) 0.048(6) 0.023(5) 0.000(4) 0.009(4) 0.002(5)
C48 0.051(8) 0.071(9) 0.038(6) 0.004(6) 0.020(6) -0.014(7)
C49 0.033(5) 0.032(5) 0.036(6) 0.002(4) -0.012(4) -0.006(4)
C50 0.041(7) 0.043(6) 0.051(6) 0.016(5) -0.014(5) 0.003(5)
C51 0.069(10) 0.047(7) 0.083(11) 0.003(7) -0.018(8) 0.019(7)
O1 0.024(4) 0.034(4) 0.051(5) 0.000(4) 0.014(3) 0.006(3)
O2 0.026(4) 0.028(4) 0.044(4) 0.005(3) 0.006(3) 0.004(3)
O3 0.052(7) 0.055(6) 0.166(13) -0.032(7) -0.009(7) -0.005(5)
O4 0.087(8) 0.082(8) 0.074(6) -0.022(6) 0.052(6) -0.039(7)
O5 0.029(4) 0.046(5) 0.032(4) 0.013(4) -0.001(3) 0.012(4)
O6 0.027(4) 0.045(4) 0.033(4) -0.010(4) 0.004(3) 0.005(3)
O7 0.036(4) 0.035(5) 0.050(5) 0.005(4) -0.009(4) -0.019(4)
O8 0.057(6) 0.049(6) 0.079(7) -0.039(5) -0.021(5) 0.017(5)
O9 0.039(4) 0.035(4) 0.028(4) 0.007(3) 0.001(3) -0.009(3)
O10 0.031(4) 0.038(4) 0.032(4) 0.005(3) 0.000(3) -0.012(3)
O11 0.042(4) 0.057(5) 0.020(4) -0.003(4) 0.010(3) -0.011(4)
O12 0.061(6) 0.038(5) 0.057(6) -0.007(4) 0.027(5) 0.011(4)
O13 0.024(4) 0.026(4) 0.028(4) 0.001(3) -0.003(3) 0.000(3)
O14 0.033(4) 0.014(3) 0.034(4) 0.005(3) 0.004(3) -0.002(3)
O15 0.022(4) 0.025(3) 0.037(4) 0.002(3) -0.002(3) -0.002(3)
O16 0.025(4) 0.024(4) 0.020(3) -0.005(3) 0.006(3) -0.006(3)
O17 0.024(3) 0.016(3) 0.035(4) 0.002(3) -0.004(3) -0.003(3)
P1 0.0240(14) 0.0248(14) 0.0340(16) 0.0002(12) 0.0059(12) 0.0058(11)
P2 0.0242(15) 0.0429(18) 0.0488(19) -0.0148(15) 0.0134(14) -0.0082(14)
P3 0.0219(14) 0.0362(16) 0.0187(13) -0.0004(12) -0.0020(11) 0.0050(12)
P4 0.0234(14) 0.0245(14) 0.0381(17) -0.0074(13) -0.0028(12) -0.0004(12)
P5 0.0282(15) 0.0262(14) 0.0211(13) 0.0062(11) 0.0031(11) -0.0025(12)
P6 0.0307(15) 0.0291(15) 0.0244(14) -0.0020(12) 0.0077(12) 0.0022(12)
P7 0.0188(13) 0.0148(12) 0.0262(14) 0.0012(10) 0.0025(11) -0.0010(10)
P8 0.0165(12) 0.0214(13) 0.0203(13) -0.0003(11) 0.0023(10) 0.0034(10)
P9 0.0233(19) 0.0141(17) 0.0238(19) 0.000 -0.0020(15) 0.000
Pt1 0.01560(18) 0.01505(17) 0.01450(18) 0.00058(14) 0.00143(14) -0.00037(14)
S1 0.0325(15) 0.0317(15) 0.0314(15) -0.0025(12) 0.0035(12) 0.0093(12)
S2 0.0260(14) 0.0278(14) 0.0333(15) 0.0007(12) 0.0018(11) 0.0030(11)
S3 0.0239(14) 0.0364(15) 0.0293(14) -0.0058(12) 0.0068(11) -0.0031(12)
S4 0.0375(17) 0.0332(16) 0.0447(18) 0.0084(14) 0.0164(14) -0.0005(13)
S5 0.0219(13) 0.0319(14) 0.0246(13) -0.0004(11) 0.0004(10) 0.0008(11)
S6 0.0249(14) 0.0383(15) 0.0224(13) 0.0006(12) 0.0031(11) -0.0009(12)
S7 0.0299(15) 0.0326(15) 0.0303(15) -0.0028(12) 0.0057(12) 0.0009(12)
S8 0.0266(14) 0.0188(12) 0.0351(15) 0.0003(11) 0.0005(11) -0.0044(11)
S9 0.0359(16) 0.0257(14) 0.0364(16) 0.0009(12) 0.0117(13) 0.0020(12)
S10 0.0431(17) 0.0295(14) 0.0286(14) 0.0074(12) 0.0176(13) 0.0056(13)
S11 0.0321(15) 0.0282(14) 0.0245(14) 0.0032(11) 0.0025(11) -0.0042(12)
S12 0.0292(14) 0.0353(15) 0.0216(13) -0.0030(12) 0.0025(11) -0.0069(12)
S13 0.0270(14) 0.0203(12) 0.0231(13) -0.0017(10) 0.0081(11) -0.0066(10)
S14 0.0272(14) 0.0231(13) 0.0239(13) -0.0034(11) 0.0020(11) 0.0031(11)
S15 0.0229(13) 0.0190(12) 0.0223(13) -0.0004(10) 0.0021(10) 0.0005(10)
S16 0.0200(12) 0.0211(12) 0.0245(13) 0.0025(10) 0.0067(10) 0.0004(10)
S17 0.0289(14) 0.0207(13) 0.0370(15) -0.0061(12) 0.0086(12) -0.0046(11)

loop_
_atom_type_symbol
_atom_type_description
_atom_type_scat_dispersion_real
_atom_type_scat_dispersion_imag
_atom_type_scat_source
C C 0.0033 0.0016 'International Tables Vol C Tables 4.2.6.8 and 6.1.1.4'
H H 0.0000 0.0000 'International Tables Vol C Tables 4.2.6.8 and 6.1.1.4'
O O 0.0106 0.0060 'International Tables Vol C Tables 4.2.6.8 and 6.1.1.4'
P P 0.1023 0.0942 'International Tables Vol C Tables 4.2.6.8 and 6.1.1.4'
S S 0.1246 0.1234 'International Tables Vol C Tables 4.2.6.8 and 6.1.1.4'
Ag Ag -0.8971 1.1015 'International Tables Vol C Tables 4.2.6.8 and 6.1.1.4'
Pt Pt -1.7033 8.3905 'International Tables Vol C Tables 4.2.6.8 and 6.1.1.4'

loop_
_geom_angle_atom_site_label_1
_geom_angle_atom_site_label_2
_geom_angle_atom_site_label_3
_geom_angle
_geom_angle_site_symmetry_1
_geom_angle_site_symmetry_3
S6 Ag1 Pt1 150.90(7) . .
S6 Ag1 Ag5 104.47(7) . .
Pt1 Ag1 Ag5 59.75(2) . .
S6 Ag1 Ag4 92.06(7) . .
Pt1 Ag1 Ag4 59.20(2) . .
Ag5 Ag1 Ag4 61.65(3) . .
S6 Ag1 Ag13 101.01(7) . .
Pt1 Ag1 Ag13 107.74(3) . .
Ag5 Ag1 Ag13 113.76(3) . .
Ag4 Ag1 Ag13 166.93(4) . .
S6 Ag1 Ag16 90.54(7) . .
Pt1 Ag1 Ag16 105.50(3) . .
Ag5 Ag1 Ag16 164.73(4) . .
Ag4 Ag1 Ag16 115.95(3) . .
Ag13 Ag1 Ag16 64.87(3) . .
S6 Ag1 Ag17 54.44(7) . .
Pt1 Ag1 Ag17 110.26(3) . .
Ag5 Ag1 Ag17 121.48(3) . .
Ag4 Ag1 Ag17 65.32(3) . .
Ag13 Ag1 Ag17 123.18(3) . .
Ag16 Ag1 Ag17 65.29(3) . .
S6 Ag1 Ag2 141.49(7) . .
Pt1 Ag1 Ag2 56.65(2) . .
Ag5 Ag1 Ag2 62.34(3) . .
Ag4 Ag1 Ag2 109.07(3) . .
Ag13 Ag1 Ag2 59.87(3) . .
Ag16 Ag1 Ag2 107.27(3) . .
Ag17 Ag1 Ag2 164.00(4) . .
S6 Ag1 Ag3 147.45(7) . .
Pt1 Ag1 Ag3 56.11(2) . .
Ag5 Ag1 Ag3 107.91(3) . .
Ag4 Ag1 Ag3 105.98(3) . .
Ag13 Ag1 Ag3 62.78(3) . .
Ag16 Ag1 Ag3 57.33(3) . .
Ag17 Ag1 Ag3 108.72(3) . .
Ag2 Ag1 Ag3 57.21(2) . .
S6 Ag1 Ag9 114.80(7) . .
Pt1 Ag1 Ag9 56.24(2) . .
Ag5 Ag1 Ag9 107.38(3) . .
Ag4 Ag1 Ag9 58.62(3) . .
Ag13 Ag1 Ag9 115.01(3) . .
Ag16 Ag1 Ag9 62.64(3) . .
Ag17 Ag1 Ag9 60.37(3) . .
Ag2 Ag1 Ag9 103.70(3) . .
Ag3 Ag1 Ag9 57.82(2) . .
S8 Ag2 Pt1 152.26(7) . .
S8 Ag2 Ag6 92.61(7) . .
Pt1 Ag2 Ag6 59.68(2) . .
S8 Ag2 Ag3 141.39(7) . .
Pt1 Ag2 Ag3 58.14(2) . .
Ag6 Ag2 Ag3 109.63(3) . .
S8 Ag2 Ag13 100.62(7) . .
Pt1 Ag2 Ag13 106.99(3) . .
Ag6 Ag2 Ag13 164.62(4) . .
Ag3 Ag2 Ag13 64.00(3) . .
S8 Ag2 Ag7 108.83(7) . .
Pt1 Ag2 Ag7 60.20(2) . .
Ag6 Ag2 Ag7 64.20(3) . .
Ag3 Ag2 Ag7 58.64(3) . .
Ag13 Ag2 Ag7 117.69(3) . .
S8 Ag2 Ag1 141.90(7) . .
Pt1 Ag2 Ag1 57.41(2) . .
Ag6 Ag2 Ag1 106.42(3) . .
Ag3 Ag2 Ag1 62.05(3) . .
Ag13 Ag2 Ag1 58.23(3) . .
Ag7 Ag2 Ag1 109.15(3) . .
S8 Ag2 Ag14 53.57(6) . .
Pt1 Ag2 Ag14 108.06(3) . .
Ag6 Ag2 Ag14 62.53(3) . .
Ag3 Ag2 Ag14 165.03(4) . .
Ag13 Ag2 Ag14 119.95(3) . .
Ag7 Ag2 Ag14 121.84(3) . .
Ag1 Ag2 Ag14 106.59(3) . .
S8 Ag2 Ag5 111.18(7) . .
Pt1 Ag2 Ag5 57.85(2) . .
Ag6 Ag2 Ag5 59.75(3) . .
Ag3 Ag2 Ag5 107.29(3) . .
Ag13 Ag2 Ag5 107.53(3) . .
Ag7 Ag2 Ag5 110.58(3) . .
Ag1 Ag2 Ag5 56.73(2) . .
Ag14 Ag2 Ag5 57.88(3) . .
S3 Ag3 Pt1 153.26(7) . .
S3 Ag3 Ag16 56.65(7) . .
Pt1 Ag3 Ag16 108.20(3) . .
S3 Ag3 Ag7 133.15(7) . .
Pt1 Ag3 Ag7 61.54(2) . .
Ag16 Ag3 Ag7 169.65(4) . .
S3 Ag3 Ag2 145.05(7) . .
Pt1 Ag3 Ag2 58.26(2) . .
Ag16 Ag3 Ag2 112.29(3) . .
Ag7 Ag3 Ag2 62.11(3) . .
S3 Ag3 Ag9 95.68(7) . .
Pt1 Ag3 Ag9 57.80(2) . .
Ag16 Ag3 Ag9 64.79(3) . .
Ag7 Ag3 Ag9 107.86(3) . .
Ag2 Ag3 Ag9 109.26(3) . .
S3 Ag3 Ag8 107.59(7) . .
Pt1 Ag3 Ag8 57.46(2) . .
Ag16 Ag3 Ag8 118.44(3) . .
Ag7 Ag3 Ag8 58.38(3) . .
Ag2 Ag3 Ag8 106.34(3) . .
Ag9 Ag3 Ag8 58.03(3) . .
S3 Ag3 Ag1 115.98(7) . .
Pt1 Ag3 Ag1 56.97(2) . .
Ag16 Ag3 Ag1 59.60(3) . .
Ag7 Ag3 Ag1 110.86(3) . .
Ag2 Ag3 Ag1 60.74(3) . .
Ag9 Ag3 Ag1 61.27(3) . .
Ag8 Ag3 Ag1 106.41(3) . .
S3 Ag3 Ag13 89.58(7) . .
Pt1 Ag3 Ag13 103.08(3) . .
Ag16 Ag3 Ag13 63.18(3) . .
Ag7 Ag3 Ag13 116.11(3) . .
Ag2 Ag3 Ag13 58.79(3) . .
Ag9 Ag3 Ag13 112.27(3) . .
Ag8 Ag3 Ag13 160.48(3) . .
Ag1 Ag3 Ag13 56.29(2) . .
S10 Ag4 Pt1 149.93(7) . .
S10 Ag4 Ag1 108.40(8) . .
Pt1 Ag4 Ag1 58.49(2) . .
S10 Ag4 Ag9 145.21(8) . .
Pt1 Ag4 Ag9 57.78(2) . .
Ag1 Ag4 Ag9 63.66(3) . .
S10 Ag4 Ag12 140.01(8) . .
Pt1 Ag4 Ag12 59.58(2) . .
Ag1 Ag4 Ag12 111.56(3) . .
Ag9 Ag4 Ag12 60.72(3) . .
S10 Ag4 Ag10 107.27(8) . .
Pt1 Ag4 Ag10 58.64(2) . .
Ag1 Ag4 Ag10 106.75(3) . .
Ag9 Ag4 Ag10 107.40(3) . .
Ag12 Ag4 Ag10 59.30(3) . .
S10 Ag4 Ag5 91.31(7) . .
Pt1 Ag4 Ag5 58.62(2) . .
Ag1 Ag4 Ag5 59.08(3) . .
Ag9 Ag4 Ag5 109.31(3) . .
Ag12 Ag4 Ag5 107.53(3) . .
Ag10 Ag4 Ag5 58.41(3) . .
S10 Ag4 Ag17 86.51(8) . .
Pt1 Ag4 Ag17 104.93(3) . .
Ag1 Ag4 Ag17 59.18(3) . .
Ag9 Ag4 Ag17 59.86(3) . .
Ag12 Ag4 Ag17 115.46(3) . .
Ag10 Ag4 Ag17 163.52(3) . .
Ag5 Ag4 Ag17 113.61(3) . .
S12 Ag5 Pt1 144.62(7) . .
S12 Ag5 Ag10 154.57(7) . .
Pt1 Ag5 Ag10 59.10(2) . .
S12 Ag5 Ag1 96.16(7) . .
Pt1 Ag5 Ag1 58.33(2) . .
Ag10 Ag5 Ag1 108.47(3) . .
S12 Ag5 Ag14 55.30(6) . .
Pt1 Ag5 Ag14 108.91(3) . .
Ag10 Ag5 Ag14 117.23(3) . .
Ag1 Ag5 Ag14 112.72(3) . .
S12 Ag5 Ag6 118.01(7) . .
Pt1 Ag5 Ag6 57.96(2) . .
Ag10 Ag5 Ag6 60.86(3) . .
Ag1 Ag5 Ag6 107.66(3) . .
Ag14 Ag5 Ag6 62.71(3) . .
S12 Ag5 Ag4 133.07(7) . .
Pt1 Ag5 Ag4 57.94(2) . .
Ag10 Ag5 Ag4 60.33(3) . .
Ag1 Ag5 Ag4 59.28(3) . .
Ag14 Ag5 Ag4 166.54(4) . .
Ag6 Ag5 Ag4 107.89(3) . .
S12 Ag5 S11 75.02(8) . .
Pt1 Ag5 S11 140.34(6) . .
Ag10 Ag5 S11 82.37(6) . .
Ag1 Ag5 S11 137.65(6) . .
Ag14 Ag5 S11 96.22(6) . .
Ag6 Ag5 S11 113.03(6) . .
Ag4 Ag5 S11 96.48(6) . .
S12 Ag5 Ag15 94.43(7) . .
Pt1 Ag5 Ag15 109.80(3) . .
Ag10 Ag5 Ag15 61.76(3) . .
Ag1 Ag5 Ag15 168.13(4) . .
Ag14 Ag5 Ag15 69.46(3) . .
Ag6 Ag5 Ag15 62.30(3) . .
Ag4 Ag5 Ag15 116.00(3) . .
S11 Ag5 Ag15 50.97(6) . .
S12 Ag5 Ag2 91.37(6) . .
Pt1 Ag5 Ag2 55.80(2) . .
Ag10 Ag5 Ag2 105.84(3) . .
Ag1 Ag5 Ag2 60.93(3) . .
Ag14 Ag5 Ag2 60.89(3) . .
Ag6 Ag5 Ag2 57.04(2) . .
Ag4 Ag5 Ag2 106.22(3) . .
S11 Ag5 Ag2 157.06(6) . .
Ag15 Ag5 Ag2 113.53(3) . .
S13 Ag6 Pt1 165.07(6) 2_655 .
S13 Ag6 Ag2 122.76(7) 2_655 .
Pt1 Ag6 Ag2 58.16(2) . .
S13 Ag6 Ag11 110.14(6) 2_655 .
Pt1 Ag6 Ag11 58.702(18) . .
Ag2 Ag6 Ag11 107.56(3) . .
S13 Ag6 Ag10 127.14(7) 2_655 .
Pt1 Ag6 Ag10 58.38(2) . .
Ag2 Ag6 Ag10 108.63(3) . .
Ag11 Ag6 Ag10 60.20(2) . .
S13 Ag6 Ag5 136.18(6) 2_655 .
Pt1 Ag6 Ag5 58.65(2) . .
Ag2 Ag6 Ag5 63.22(3) . .
Ag11 Ag6 Ag5 107.54(3) . .
Ag10 Ag6 Ag5 58.20(2) . .
S13 Ag6 Ag7 57.72(6) 2_655 2_655
Pt1 Ag6 Ag7 116.62(3) . 2_655
Ag2 Ag6 Ag7 163.65(4) . 2_655
Ag11 Ag6 Ag7 60.90(2) . 2_655
Ag10 Ag6 Ag7 76.67(3) . 2_655
Ag5 Ag6 Ag7 129.49(3) . 2_655
S13 Ag6 Ag14 85.24(6) 2_655 .
Pt1 Ag6 Ag14 106.11(3) . .
Ag2 Ag6 Ag14 61.51(3) . .
Ag11 Ag6 Ag14 164.62(3) . .
Ag10 Ag6 Ag14 111.18(3) . .
Ag5 Ag6 Ag14 58.57(3) . .
Ag7 Ag6 Ag14 132.04(3) 2_655 .
S13 Ag6 Ag15 85.27(6) 2_655 .
Pt1 Ag6 Ag15 107.93(3) . .
Ag2 Ag6 Ag15 116.41(3) . .
Ag11 Ag6 Ag15 113.48(3) . .
Ag10 Ag6 Ag15 59.88(2) . .
Ag5 Ag6 Ag15 59.37(3) . .
Ag7 Ag6 Ag15 79.78(3) 2_655 .
Ag14 Ag6 Ag15 66.78(3) . .
S13 Ag6 Ag7 108.31(6) 2_655 .
Pt1 Ag6 Ag7 58.14(2) . .
Ag2 Ag6 Ag7 59.72(3) . .
Ag11 Ag6 Ag7 59.09(2) . .
Ag10 Ag6 Ag7 107.40(3) . .
Ag5 Ag6 Ag7 109.79(3) . .
Ag7 Ag6 Ag7 104.03(3) 2_655 .
Ag14 Ag6 Ag7 116.84(3) . .
Ag15 Ag6 Ag7 165.93(3) . .
S13 Ag7 Ag8 156.60(6) . .
S13 Ag7 Ag3 140.15(6) . .
Ag8 Ag7 Ag3 63.20(3) . .
S13 Ag7 Pt1 129.95(6) . .
Ag8 Ag7 Pt1 57.74(2) . .
Ag3 Ag7 Pt1 56.98(2) . .
S13 Ag7 S15 94.91(7) . .
Ag8 Ag7 S15 80.83(5) . .
Ag3 Ag7 S15 90.90(6) . .
Pt1 Ag7 S15 135.13(6) . .
S13 Ag7 Ag11 104.49(6) . .
Ag8 Ag7 Ag11 58.94(3) . .
Ag3 Ag7 Ag11 107.49(3) . .
Pt1 Ag7 Ag11 56.849(17) . .
S15 Ag7 Ag11 117.53(6) . .
S13 Ag7 Ag6 53.94(6) . 2_655
Ag8 Ag7 Ag6 103.05(3) . 2_655
Ag3 Ag7 Ag6 165.01(4) . 2_655
Pt1 Ag7 Ag6 111.53(3) . 2_655
S15 Ag7 Ag6 92.69(6) . 2_655
Ag11 Ag7 Ag6 58.12(2) . 2_655
S13 Ag7 Ag2 91.20(6) . .
Ag8 Ag7 Ag2 107.83(3) . .
Ag3 Ag7 Ag2 59.25(3) . .
Pt1 Ag7 Ag2 55.96(2) . .
S15 Ag7 Ag2 136.33(6) . .
Ag11 Ag7 Ag2 102.45(3) . .
Ag6 Ag7 Ag2 124.68(3) 2_655 .
S13 Ag7 Ag6 75.19(6) . .
Ag8 Ag7 Ag6 103.85(3) . .
Ag3 Ag7 Ag6 103.68(3) . .
Pt1 Ag7 Ag6 55.51(2) . .
S15 Ag7 Ag6 165.28(6) . .
Ag11 Ag7 Ag6 56.48(2) . .
Ag6 Ag7 Ag6 72.71(3) 2_655 .
Ag2 Ag7 Ag6 56.09(2) . .
S16 Ag8 Pt1 166.34(7) 2_655 .
S16 Ag8 Ag11 108.93(6) 2_655 .
Pt1 Ag8 Ag11 58.882(17) . .
S16 Ag8 Ag7 108.67(6) 2_655 .
Pt1 Ag8 Ag7 61.19(2) . .
Ag11 Ag8 Ag7 61.88(3) . .
S16 Ag8 Ag9 135.43(7) 2_655 .
Pt1 Ag8 Ag9 58.14(2) . .
Ag11 Ag8 Ag9 108.91(3) . .
Ag7 Ag8 Ag9 109.42(3) . .
S16 Ag8 Ag12 121.71(6) 2_655 .
Pt1 Ag8 Ag12 59.94(2) . .
Ag11 Ag8 Ag12 61.21(3) . .
Ag7 Ag8 Ag12 112.45(3) . .
Ag9 Ag8 Ag12 61.10(3) . .
S16 Ag8 Ag3 128.07(6) 2_655 .
Pt1 Ag8 Ag3 56.41(2) . .
Ag11 Ag8 Ag3 106.09(3) . .
Ag7 Ag8 Ag3 58.42(3) . .
Ag9 Ag8 Ag3 59.82(3) . .
Ag12 Ag8 Ag3 108.42(3) . .
S16 Ag8 Ag10 52.46(6) 2_655 2_655
Pt1 Ag8 Ag10 114.15(3) . 2_655
Ag11 Ag8 Ag10 57.855(19) . 2_655
Ag7 Ag8 Ag10 74.77(3) . 2_655
Ag9 Ag8 Ag10 163.20(3) . 2_655
Ag12 Ag8 Ag10 102.13(3) . 2_655
Ag3 Ag8 Ag10 130.87(3) . 2_655
S1 Ag9 Pt1 155.88(7) . .
S1 Ag9 Ag8 97.60(7) . .
Pt1 Ag9 Ag8 58.87(2) . .
S1 Ag9 Ag4 142.01(8) . .
Pt1 Ag9 Ag4 59.02(2) . .
Ag8 Ag9 Ag4 107.93(3) . .
S1 Ag9 Ag12 115.33(7) . .
Pt1 Ag9 Ag12 59.63(2) . .
Ag8 Ag9 Ag12 59.59(3) . .
Ag4 Ag9 Ag12 59.77(3) . .
S1 Ag9 Ag3 108.91(8) . .
Pt1 Ag9 Ag3 57.43(2) . .
Ag8 Ag9 Ag3 62.15(3) . .
Ag4 Ag9 Ag3 107.78(3) . .
Ag12 Ag9 Ag3 109.08(3) . .
S1 Ag9 Ag17 93.69(7) . .
Pt1 Ag9 Ag17 109.45(3) . .
Ag8 Ag9 Ag17 167.97(4) . .
Ag4 Ag9 Ag17 64.42(3) . .
Ag12 Ag9 Ag17 118.72(3) . .
Ag3 Ag9 Ag17 110.12(3) . .
S1 Ag9 Ag1 138.00(7) . .
Pt1 Ag9 Ag1 56.74(2) . .
Ag8 Ag9 Ag1 109.31(3) . .
Ag4 Ag9 Ag1 57.72(2) . .
Ag12 Ag9 Ag1 106.10(3) . .
Ag3 Ag9 Ag1 60.91(3) . .
Ag17 Ag9 Ag1 58.97(3) . .
S1 Ag9 Ag16 82.90(7) . .
Pt1 Ag9 Ag16 101.37(3) . .
Ag8 Ag9 Ag16 114.56(3) . .
Ag4 Ag9 Ag16 109.97(3) . .
Ag12 Ag9 Ag16 160.84(3) . .
Ag3 Ag9 Ag16 56.45(3) . .
Ag17 Ag9 Ag16 62.70(3) . .
Ag1 Ag9 Ag16 56.96(2) . .
S16 Ag10 Pt1 150.90(6) . .
S16 Ag10 Ag5 144.56(6) . .
Pt1 Ag10 Ag5 59.56(2) . .
S16 Ag10 Ag12 91.29(6) . .
Pt1 Ag10 Ag12 59.84(2) . .
Ag5 Ag10 Ag12 110.64(3) . .
S16 Ag10 Ag11 106.47(6) . .
Pt1 Ag10 Ag11 58.065(16) . .
Ag5 Ag10 Ag11 108.49(3) . .
Ag12 Ag10 Ag11 60.79(3) . .
S16 Ag10 Ag4 112.52(6) . .
Pt1 Ag10 Ag4 58.39(2) . .
Ag5 Ag10 Ag4 61.26(3) . .
Ag12 Ag10 Ag4 60.26(3) . .
Ag11 Ag10 Ag4 107.88(3) . .
S16 Ag10 Ag6 138.80(6) . .
Pt1 Ag10 Ag6 58.13(2) . .
Ag5 Ag10 Ag6 60.94(3) . .
Ag12 Ag10 Ag6 108.64(3) . .
Ag11 Ag10 Ag6 58.63(3) . .
Ag4 Ag10 Ag6 108.67(3) . .
S16 Ag10 Ag15 99.24(6) . .
Pt1 Ag10 Ag15 109.54(3) . .
Ag5 Ag10 Ag15 61.00(3) . .
Ag12 Ag10 Ag15 169.35(3) . .
Ag11 Ag10 Ag15 114.04(3) . .
Ag4 Ag10 Ag15 116.15(3) . .
Ag6 Ag10 Ag15 62.07(3) . .
S16 Ag10 Ag8 51.41(6) . 2_655
Pt1 Ag10 Ag8 112.93(3) . 2_655
Ag5 Ag10 Ag8 157.94(3) . 2_655
Ag12 Ag10 Ag8 77.45(3) . 2_655
Ag11 Ag10 Ag8 56.38(2) . 2_655
Ag4 Ag10 Ag8 135.38(3) . 2_655
Ag6 Ag10 Ag8 97.16(3) . 2_655
Ag15 Ag10 Ag8 107.97(3) . 2_655
Pt1 Ag11 Pt1 176.22(4) . 2_655
Pt1 Ag11 Ag8 58.947(17) . .
Pt1 Ag11 Ag8 122.81(2) 2_655 .
Pt1 Ag11 Ag8 122.80(2) . 2_655
Pt1 Ag11 Ag8 58.948(17) 2_655 2_655
Ag8 Ag11 Ag8 133.68(5) . 2_655
Pt1 Ag11 Ag6 59.285(19) . .
Pt1 Ag11 Ag6 117.34(3) 2_655 .
Ag8 Ag11 Ag6 110.33(2) . .
Ag8 Ag11 Ag6 105.41(2) 2_655 .
Pt1 Ag11 Ag6 117.35(3) . 2_655
Pt1 Ag11 Ag6 59.284(19) 2_655 2_655
Ag8 Ag11 Ag6 105.42(2) . 2_655
Ag8 Ag11 Ag6 110.33(2) 2_655 2_655
Ag6 Ag11 Ag6 77.55(4) . 2_655
Pt1 Ag11 Ag10 58.892(17) . .
Pt1 Ag11 Ag10 121.700(17) 2_655 .
Ag8 Ag11 Ag10 107.77(3) . .
Ag8 Ag11 Ag10 65.76(2) 2_655 .
Ag6 Ag11 Ag10 61.17(2) . .
Ag6 Ag11 Ag10 133.70(4) 2_655 .
Pt1 Ag11 Ag10 121.701(17) . 2_655
Pt1 Ag11 Ag10 58.892(17) 2_655 2_655
Ag8 Ag11 Ag10 65.77(2) . 2_655
Ag8 Ag11 Ag10 107.77(3) 2_655 2_655
Ag6 Ag11 Ag10 133.70(4) . 2_655
Ag6 Ag11 Ag10 61.17(2) 2_655 2_655
Ag10 Ag11 Ag10 164.62(5) . 2_655
Pt1 Ag11 Ag12 124.21(3) . 2_655
Pt1 Ag11 Ag12 59.511(19) 2_655 2_655
Ag8 Ag11 Ag12 81.16(3) . 2_655
Ag8 Ag11 Ag12 59.94(3) 2_655 2_655
Ag6 Ag11 Ag12 165.04(2) . 2_655
Ag6 Ag11 Ag12 109.35(2) 2_655 2_655
Ag10 Ag11 Ag12 106.88(3) . 2_655
Ag10 Ag11 Ag12 59.13(2) 2_655 2_655
Pt1 Ag11 Ag12 59.511(19) . .
Pt1 Ag11 Ag12 124.21(3) 2_655 .
Ag8 Ag11 Ag12 59.94(3) . .
Ag8 Ag11 Ag12 81.16(3) 2_655 .
Ag6 Ag11 Ag12 109.36(2) . .
Ag6 Ag11 Ag12 165.04(2) 2_655 .
Ag10 Ag11 Ag12 59.13(2) . .
Ag10 Ag11 Ag12 106.88(3) 2_655 .
Ag12 Ag11 Ag12 67.36(4) 2_655 .
Pt1 Ag11 Ag7 117.24(3) . 2_655
Pt1 Ag11 Ag7 60.228(18) 2_655 2_655
Ag8 Ag11 Ag7 167.12(4) . 2_655
Ag8 Ag11 Ag7 59.18(2) 2_655 2_655
Ag6 Ag11 Ag7 60.98(3) . 2_655
Ag6 Ag11 Ag7 64.43(3) 2_655 2_655
Ag10 Ag11 Ag7 77.13(2) . 2_655
Ag10 Ag11 Ag7 112.34(2) 2_655 2_655
Ag12 Ag11 Ag7 109.20(2) 2_655 2_655
Ag12 Ag11 Ag7 130.52(2) . 2_655
Pt1 Ag11 Ag7 60.231(18) . .
Pt1 Ag11 Ag7 117.24(3) 2_655 .
Ag8 Ag11 Ag7 59.19(2) . .
Ag8 Ag11 Ag7 167.12(4) 2_655 .
Ag6 Ag11 Ag7 64.43(3) . .
Ag6 Ag11 Ag7 60.98(3) 2_655 .
Ag10 Ag11 Ag7 112.34(2) . .
Ag10 Ag11 Ag7 77.13(2) 2_655 .
Ag12 Ag11 Ag7 130.51(2) 2_655 .
Ag12 Ag11 Ag7 109.20(2) . .
Ag7 Ag11 Ag7 107.97(4) 2_655 .
S17 Ag12 Pt1 158.48(7) . .
S17 Ag12 Ag10 99.94(7) . .
Pt1 Ag12 Ag10 58.56(2) . .
S17 Ag12 Ag8 138.82(7) . .
Pt1 Ag12 Ag8 57.90(2) . .
Ag10 Ag12 Ag8 107.66(3) . .
S17 Ag12 Ag4 112.62(7) . .
Pt1 Ag12 Ag4 58.06(2) . .
Ag10 Ag12 Ag4 60.44(3) . .
Ag8 Ag12 Ag4 107.49(3) . .
S17 Ag12 Ag11 114.91(7) . .
Pt1 Ag12 Ag11 57.434(19) . .
Ag10 Ag12 Ag11 60.08(2) . .
Ag8 Ag12 Ag11 58.85(2) . .
Ag4 Ag12 Ag11 107.47(3) . .
S17 Ag12 Ag9 138.57(7) . .
Pt1 Ag12 Ag9 56.90(2) . .
Ag10 Ag12 Ag9 107.33(3) . .
Ag8 Ag12 Ag9 59.31(3) . .
Ag4 Ag12 Ag9 59.50(3) . .
Ag11 Ag12 Ag9 105.67(3) . .
S17 Ag12 Ag12 70.23(7) . 2_655
Pt1 Ag12 Ag12 111.682(19) . 2_655
Ag10 Ag12 Ag12 99.64(3) . 2_655
Ag8 Ag12 Ag12 75.41(3) . 2_655
Ag4 Ag12 Ag12 160.00(3) . 2_655
Ag11 Ag12 Ag12 56.318(18) . 2_655
Ag9 Ag12 Ag12 132.26(4) . 2_655
S4 Ag13 S7 118.35(10) . .
S4 Ag13 S5 112.25(10) . .
S7 Ag13 S5 105.57(9) . .
S4 Ag13 Ag1 135.13(8) . .
S7 Ag13 Ag1 94.05(7) . .
S5 Ag13 Ag1 84.71(6) . .
S4 Ag13 Ag2 93.47(8) . .
S7 Ag13 Ag2 78.14(7) . .
S5 Ag13 Ag2 146.61(7) . .
Ag1 Ag13 Ag2 61.91(3) . .
S4 Ag13 Ag3 74.22(8) . .
S7 Ag13 Ag3 134.86(7) . .
S5 Ag13 Ag3 108.33(7) . .
Ag1 Ag13 Ag3 60.93(3) . .
Ag2 Ag13 Ag3 57.21(3) . .
S4 Ag13 Ag16 97.74(8) . .
S7 Ag13 Ag16 143.79(7) . .
S5 Ag13 Ag16 53.47(6) . .
Ag1 Ag13 Ag16 58.30(3) . .
Ag2 Ag13 Ag16 103.97(3) . .
Ag3 Ag13 Ag16 54.93(2) . .
S14 Ag14 S8 131.76(9) . .
S14 Ag14 S12 105.50(9) . .
S8 Ag14 S12 118.51(9) . .
S14 Ag14 Ag5 104.50(7) . .
S8 Ag14 Ag5 115.10(7) . .
S12 Ag14 Ag5 57.18(7) . .
S14 Ag14 Ag2 145.45(7) . .
S8 Ag14 Ag2 54.15(6) . .
S12 Ag14 Ag2 92.73(7) . .
Ag5 Ag14 Ag2 61.23(3) . .
S14 Ag14 Ag6 89.52(6) . .
S8 Ag14 Ag6 88.44(7) . .
S12 Ag14 Ag6 115.90(7) . .
Ag5 Ag14 Ag6 58.72(2) . .
Ag2 Ag14 Ag6 55.97(2) . .
S14 Ag14 Ag15 49.98(6) . .
S8 Ag14 Ag15 144.26(7) . .
S12 Ag14 Ag15 86.87(6) . .
Ag5 Ag14 Ag15 55.79(2) . .
Ag2 Ag14 Ag15 103.56(3) . .
Ag6 Ag14 Ag15 56.63(2) . .
S15 Ag15 S11 123.77(9) 2_655 .
S15 Ag15 S14 109.43(9) 2_655 .
S11 Ag15 S14 109.08(9) . .
S15 Ag15 Ag5 140.00(7) 2_655 .
S11 Ag15 Ag5 64.20(7) . .
S14 Ag15 Ag5 102.19(7) . .
S15 Ag15 Ag10 83.11(6) 2_655 .
S11 Ag15 Ag10 86.97(7) . .
S14 Ag15 Ag10 146.10(7) . .
Ag5 Ag15 Ag10 57.24(2) . .
S15 Ag15 Ag6 98.04(6) 2_655 .
S11 Ag15 Ag6 122.23(7) . .
S14 Ag15 Ag6 88.54(6) . .
Ag5 Ag15 Ag6 58.32(2) . .
Ag10 Ag15 Ag6 58.05(2) . .
S15 Ag15 Ag14 141.51(6) 2_655 .
S11 Ag15 Ag14 94.69(7) . .
S14 Ag15 Ag14 48.66(6) . .
Ag5 Ag15 Ag14 54.75(2) . .
Ag10 Ag15 Ag14 101.94(3) . .
Ag6 Ag15 Ag14 56.59(2) . .
S2 Ag16 S3 122.39(9) . .
S2 Ag16 S5 96.98(9) . .
S3 Ag16 S5 116.30(9) . .
S2 Ag16 Ag3 144.44(7) . .
S3 Ag16 Ag3 56.20(7) . .
S5 Ag16 Ag3 115.60(7) . .
S2 Ag16 Ag1 109.62(7) . .
S3 Ag16 Ag1 118.98(7) . .
S5 Ag16 Ag1 83.96(6) . .
Ag3 Ag16 Ag1 63.07(3) . .
S2 Ag16 Ag9 86.82(7) . .
S3 Ag16 Ag9 91.41(7) . .
S5 Ag16 Ag9 142.99(7) . .
Ag3 Ag16 Ag9 58.76(3) . .
Ag1 Ag16 Ag9 60.40(3) . .
S2 Ag16 Ag13 146.43(7) . .
S3 Ag16 Ag13 88.53(7) . .
S5 Ag16 Ag13 53.80(6) . .
Ag3 Ag16 Ag13 61.88(3) . .
Ag1 Ag16 Ag13 56.83(3) . .
Ag9 Ag16 Ag13 106.79(3) . .
S2 Ag16 Ag17 51.76(7) . .
S3 Ag16 Ag17 146.92(7) . .
S5 Ag16 Ag17 96.58(7) . .
Ag3 Ag16 Ag17 107.65(3) . .
Ag1 Ag16 Ag17 58.22(3) . .
Ag9 Ag16 Ag17 57.52(3) . .
Ag13 Ag16 Ag17 109.81(3) . .
S9 Ag17 S2 117.84(10) . .
S9 Ag17 S6 127.56(9) . .
S2 Ag17 S6 110.84(9) . .
S9 Ag17 Ag1 121.49(8) . .
S2 Ag17 Ag1 107.23(7) . .
S6 Ag17 Ag1 55.30(6) . .
S9 Ag17 Ag9 84.83(7) . .
S2 Ag17 Ag9 87.99(7) . .
S6 Ag17 Ag9 115.95(7) . .
Ag1 Ag17 Ag9 60.66(3) . .
S9 Ag17 Ag4 66.11(7) . .
S2 Ag17 Ag4 143.61(7) . .
S6 Ag17 Ag4 86.17(7) . .
Ag1 Ag17 Ag4 55.51(2) . .
Ag9 Ag17 Ag4 55.71(2) . .
S9 Ag17 Ag16 141.13(7) . .
S2 Ag17 Ag16 51.08(7) . .
S6 Ag17 Ag16 85.41(7) . .
Ag1 Ag17 Ag16 56.49(3) . .
Ag9 Ag17 Ag16 59.78(3) . .
Ag4 Ag17 Ag16 101.36(3) . .
O1 C1 C2 107.4(10) . .
C3 C2 C1 113.3(12) . .
O2 C4 C5 109.5(11) . .
C4 C5 C6 111.5(13) . .
O3 C7 C8 109.7(17) . .
C7 C8 C9 103.7(19) . .
O4 C10 C11 114.1(15) . .
C10 C11 C12 117(2) . .
O5 C13 C14 108.4(12) . .
C13 C14 C15 114.6(15) . .
O6 C16 C17 109.7(11) . .
C18 C17 C16 113.9(15) . .
O7 C19 C20 107.9(11) . .
C19 C20 C21 114.0(13) . .
O8 C22 C23 111.2(17) . .
C22 C23 C24 91.2(18) . .
O9 C25 C26 109.2(10) . .
C25 C26 C27 113.2(10) . .
O10 C28 C29 108.8(10) . .
C28 C29 C30 112.4(12) . .
O11 C31 C32 108.4(13) . .
C33 C32 C31 106.6(17) . .
O12 C34 C35 111.1(15) . .
C34 C35 C36 109(2) . .
C38 C37 O13 114.5(11) . .
C37 C38 C39 112.5(15) . .
O14 C40 C41 110.7(11) . .
C40 C41 C42 116.8(13) . .
O15 C43 C44 111.6(10) . .
C43 C44 C45 116.1(11) . .
O16 C46 C47 106.9(9) . .
C46 C47 C48 111.6(10) . .
O17 C49 C50 109.9(9) . .
C51 C50 C49 116.6(12) . .
C1 O1 P1 119.5(7) . .
C4 O2 P1 122.0(7) . .
C7 O3 P2 118.2(13) . .
C10 O4 P2 124.6(10) . .
C13 O5 P3 119.9(8) . .
C16 O6 P3 122.2(7) . .
C19 O7 P4 120.7(8) . .
C22 O8 P4 128.7(12) . .
C25 O9 P5 120.1(7) . .
C28 O10 P5 120.1(7) . .
C31 O11 P6 121.9(7) . .
C34 O12 P6 119.3(11) . .
C37 O13 P7 125.6(7) . .
C40 O14 P7 119.1(7) . .
C43 O15 P8 127.5(7) . .
C46 O16 P8 122.3(6) . .
C49 O17 P9 119.6(6) . .
O2 P1 O1 100.8(4) . .
O2 P1 S1 109.1(3) . .
O1 P1 S1 110.5(3) . .
O2 P1 S2 108.9(3) . .
O1 P1 S2 107.2(3) . .
S1 P1 S2 118.74(18) . .
O4 P2 O3 100.8(7) . .
O4 P2 S4 112.3(5) . .
O3 P2 S4 107.6(5) . .
O4 P2 S3 108.1(4) . .
O3 P2 S3 108.2(5) . .
S4 P2 S3 118.43(19) . .
O6 P3 O5 106.2(4) . .
O6 P3 S5 111.0(3) . .
O5 P3 S5 104.0(3) . .
O6 P3 S6 102.8(3) . .
O5 P3 S6 110.7(3) . .
S5 P3 S6 121.33(17) . .
O8 P4 O7 102.1(6) . .
O8 P4 S7 107.7(5) . .
O7 P4 S7 113.5(3) . .
O8 P4 S8 111.0(4) . .
O7 P4 S8 102.7(3) . .
S7 P4 S8 118.63(18) . .
O9 P5 O10 96.0(4) . .
O9 P5 S10 110.8(3) . .
O10 P5 S10 111.4(3) . .
O9 P5 S9 112.3(3) . .
O10 P5 S9 108.7(3) . .
S10 P5 S9 115.87(17) . .
O11 P6 O12 102.2(5) . .
O11 P6 S11 110.3(3) . .
O12 P6 S11 107.8(4) . .
O11 P6 S12 107.5(3) . .
O12 P6 S12 111.6(4) . .
S11 P6 S12 116.49(17) . .
O13 P7 O14 102.4(4) . .
O13 P7 S14 105.9(3) . 2_655
O14 P7 S14 109.5(3) . 2_655
O13 P7 S13 111.5(3) . .
O14 P7 S13 108.0(3) . .
S14 P7 S13 118.40(16) 2_655 .
O15 P8 O16 106.5(4) . .
O15 P8 S15 105.8(3) . .
O16 P8 S15 110.5(3) . .
O15 P8 S16 111.2(3) . 2_655
O16 P8 S16 102.8(3) . 2_655
S15 P8 S16 119.32(15) . 2_655
O17 P9 O17 96.6(5) . 2_655
O17 P9 S17 112.2(3) . .
O17 P9 S17 110.2(3) 2_655 .
O17 P9 S17 110.2(3) . 2_655
O17 P9 S17 112.2(3) 2_655 2_655
S17 P9 S17 114.0(2) . 2_655
Ag3 Pt1 Ag2 63.60(2) . .
Ag3 Pt1 Ag9 64.76(2) . .
Ag2 Pt1 Ag9 119.83(3) . .
Ag3 Pt1 Ag1 66.92(2) . .
Ag2 Pt1 Ag1 65.93(2) . .
Ag9 Pt1 Ag1 67.03(2) . .
Ag3 Pt1 Ag11 116.72(2) . .
Ag2 Pt1 Ag11 113.60(3) . .
Ag9 Pt1 Ag11 115.78(3) . .
Ag1 Pt1 Ag11 175.95(2) . .
Ag3 Pt1 Ag8 66.14(2) . .
Ag2 Pt1 Ag8 117.70(3) . .
Ag9 Pt1 Ag8 62.99(2) . .
Ag1 Pt1 Ag8 121.78(3) . .
Ag11 Pt1 Ag8 62.17(2) . .
Ag3 Pt1 Ag6 116.31(3) . .
Ag2 Pt1 Ag6 62.16(2) . .
Ag9 Pt1 Ag6 177.75(3) . .
Ag1 Pt1 Ag6 115.16(3) . .
Ag11 Pt1 Ag6 62.01(2) . .
Ag8 Pt1 Ag6 115.39(3) . .
Ag3 Pt1 Ag4 117.30(3) . .
Ag2 Pt1 Ag4 119.73(3) . .
Ag9 Pt1 Ag4 63.20(2) . .
Ag1 Pt1 Ag4 62.32(2) . .
Ag11 Pt1 Ag4 115.83(3) . .
Ag8 Pt1 Ag4 114.66(3) . .
Ag6 Pt1 Ag4 117.06(3) . .
Ag3 Pt1 Ag10 179.74(3) . .
Ag2 Pt1 Ag10 116.34(3) . .
Ag9 Pt1 Ag10 115.42(3) . .
Ag1 Pt1 Ag10 113.31(2) . .
Ag11 Pt1 Ag10 63.043(18) . .
Ag8 Pt1 Ag10 113.75(3) . .
Ag6 Pt1 Ag10 63.50(2) . .
Ag4 Pt1 Ag10 62.96(2) . .
Ag3 Pt1 Ag5 118.77(3) . .
Ag2 Pt1 Ag5 66.35(2) . .
Ag9 Pt1 Ag5 118.08(3) . .
Ag1 Pt1 Ag5 61.91(2) . .
Ag11 Pt1 Ag5 114.09(2) . .
Ag8 Pt1 Ag5 175.08(3) . .
Ag6 Pt1 Ag5 63.39(2) . .
Ag4 Pt1 Ag5 63.44(2) . .
Ag10 Pt1 Ag5 61.34(2) . .
Ag3 Pt1 Ag12 118.45(3) . .
Ag2 Pt1 Ag12 176.49(3) . .
Ag9 Pt1 Ag12 63.47(2) . .
Ag1 Pt1 Ag12 117.32(3) . .
Ag11 Pt1 Ag12 63.06(3) . .
Ag8 Pt1 Ag12 62.16(2) . .
Ag6 Pt1 Ag12 114.51(3) . .
Ag4 Pt1 Ag12 62.36(2) . .
Ag10 Pt1 Ag12 61.60(2) . .
Ag5 Pt1 Ag12 113.60(2) . .
Ag3 Pt1 Ag7 61.48(2) . .
Ag2 Pt1 Ag7 63.84(2) . .
Ag9 Pt1 Ag7 113.29(3) . .
Ag1 Pt1 Ag7 119.21(3) . .
Ag11 Pt1 Ag7 62.92(2) . .
Ag8 Pt1 Ag7 61.07(2) . .
Ag6 Pt1 Ag7 66.35(2) . .
Ag4 Pt1 Ag7 175.72(3) . .
Ag10 Pt1 Ag7 118.26(2) . .
Ag5 Pt1 Ag7 120.84(3) . .
Ag12 Pt1 Ag7 114.21(3) . .
P1 S1 Ag9 108.24(14) . .
P1 S2 Ag16 103.38(14) . .
P1 S2 Ag17 100.12(14) . .
Ag16 S2 Ag17 77.17(8) . .
P2 S3 Ag3 97.50(14) . .
P2 S3 Ag16 105.01(14) . .
Ag3 S3 Ag16 67.15(7) . .
P2 S4 Ag13 104.39(16) . .
P3 S5 Ag16 105.63(14) . .
P3 S5 Ag13 104.34(13) . .
Ag16 S5 Ag13 72.72(7) . .
P3 S6 Ag17 109.11(14) . .
P3 S6 Ag1 100.54(13) . .
Ag17 S6 Ag1 70.25(7) . .
P4 S7 Ag13 103.24(14) . .
P4 S8 Ag14 99.66(14) . .
P4 S8 Ag2 96.65(13) . .
Ag14 S8 Ag2 72.27(7) . .
P5 S9 Ag17 106.67(14) . .
P5 S10 Ag4 91.02(13) . .
P6 S11 Ag15 102.70(14) . .
P6 S11 Ag5 80.72(12) . .
Ag15 S11 Ag5 64.83(6) . .
P6 S12 Ag14 106.55(14) . .
P6 S12 Ag5 87.76(12) . .
Ag14 S12 Ag5 67.52(7) . .
P7 S13 Ag6 110.93(13) . 2_655
P7 S13 Ag7 115.00(13) . .
Ag6 S13 Ag7 68.34(7) 2_655 .
P7 S14 Ag14 103.42(13) 2_655 .
P7 S14 Ag15 95.87(12) 2_655 .
Ag14 S14 Ag15 81.36(8) . .
P8 S15 Ag15 99.34(12) . 2_655
P8 S15 Ag7 113.83(12) . .
Ag15 S15 Ag7 89.26(8) 2_655 .
P8 S16 Ag8 97.53(12) 2_655 2_655
P8 S16 Ag10 98.55(12) 2_655 .
Ag8 S16 Ag10 76.14(7) 2_655 .
P9 S17 Ag12 94.95(12) . .

loop_
_geom_bond_atom_site_label_1
_geom_bond_atom_site_label_2
_geom_bond_distance
_geom_bond_site_symmetry_2
Ag1 S6 2.591(3) .
Ag1 Pt1 2.7402(8) .
Ag1 Ag5 2.8403(11) .
Ag1 Ag4 2.8463(11) .
Ag1 Ag13 2.8616(11) .
Ag1 Ag16 2.9088(11) .
Ag1 Ag17 2.9657(11) .
Ag1 Ag2 2.9695(11) .
Ag1 Ag3 3.0068(10) .
Ag1 Ag9 3.0171(11) .
Ag2 S8 2.552(3) .
Ag2 Pt1 2.7168(8) .
Ag2 Ag6 2.8281(10) .
Ag2 Ag3 2.8614(11) .
Ag2 Ag13 2.9111(11) .
Ag2 Ag7 2.9427(11) .
Ag2 Ag14 2.9993(11) .
Ag2 Ag5 3.0091(11) .
Ag3 S3 2.560(3) .
Ag3 Pt1 2.7132(8) .
Ag3 Ag16 2.8387(11) .
Ag3 Ag7 2.8431(11) .
Ag3 Ag9 2.9121(11) .
Ag3 Ag8 2.9788(11) .
Ag3 Ag13 3.0591(11) .
Ag4 S10 2.486(3) .
Ag4 Pt1 2.7608(8) .
Ag4 Ag9 2.8742(11) .
Ag4 Ag12 2.8822(11) .
Ag4 Ag10 2.8875(11) .
Ag4 Ag5 2.9138(11) .
Ag4 Ag17 3.1379(11) .
Ag5 S12 2.644(3) .
Ag5 Pt1 2.7813(8) .
Ag5 Ag10 2.8308(10) .
Ag5 Ag14 2.9072(11) .
Ag5 Ag6 2.9117(10) .
Ag5 S11 2.929(3) .
Ag5 Ag15 2.9441(11) .
Ag6 S13 2.540(3) 2_655
Ag6 Pt1 2.7607(8) .
Ag6 Ag11 2.8357(10) .
Ag6 Ag10 2.9093(10) .
Ag6 Ag7 2.9201(11) 2_655
Ag6 Ag14 3.0278(11) .
Ag6 Ag15 3.0294(11) .
Ag6 Ag7 3.0680(11) .
Ag7 S13 2.656(3) .
Ag7 Ag8 2.8417(11) .
Ag7 Pt1 2.8448(8) .
Ag7 S15 2.894(3) .
Ag7 Ag11 2.9181(9) .
Ag7 Ag6 2.9201(11) 2_655
Ag8 S16 2.499(2) 2_655
Ag8 Pt1 2.7458(8) .
Ag8 Ag11 2.8344(9) .
Ag8 Ag9 2.8579(11) .
Ag8 Ag12 2.8663(11) .
Ag8 Ag10 3.1038(11) 2_655
Ag9 S1 2.483(3) .
Ag9 Pt1 2.7243(8) .
Ag9 Ag12 2.9096(11) .
Ag9 Ag17 3.0085(11) .
Ag9 Ag16 3.0818(11) .
Ag10 S16 2.535(3) .
Ag10 Pt1 2.7683(8) .
Ag10 Ag12 2.8543(10) .
Ag10 Ag11 2.8819(7) .
Ag10 Ag15 2.9656(11) .
Ag10 Ag8 3.1037(11) 2_655
Ag11 Pt1 2.7439(4) .
Ag11 Pt1 2.7439(4) 2_655
Ag11 Ag8 2.8345(8) 2_655
Ag11 Ag6 2.8357(10) 2_655
Ag11 Ag10 2.8820(7) 2_655
Ag11 Ag12 2.9024(11) 2_655
Ag11 Ag12 2.9024(11) .
Ag11 Ag7 2.9180(9) 2_655
Ag12 S17 2.505(3) .
Ag12 Pt1 2.8056(8) .
Ag12 Ag12 3.2192(15) 2_655
Ag13 S4 2.514(3) .
Ag13 S7 2.530(3) .
Ag13 S5 2.616(3) .
Ag13 Ag16 3.0953(12) .
Ag14 S14 2.532(3) .
Ag14 S8 2.534(3) .
Ag14 S12 2.587(3) .
Ag14 Ag15 3.3335(11) .
Ag15 S15 2.526(3) 2_655
Ag15 S11 2.527(3) .
Ag15 S14 2.582(3) .
Ag16 S2 2.529(3) .
Ag16 S3 2.573(3) .
Ag16 S5 2.605(3) .
Ag16 Ag17 3.1694(12) .
Ag17 S9 2.477(3) .
Ag17 S2 2.553(3) .
Ag17 S6 2.564(3) .
C1 O1 1.462(14) .
C1 C2 1.527(17) .
C2 C3 1.49(2) .
C4 O2 1.441(14) .
C4 C5 1.484(18) .
C5 C6 1.511(19) .
C7 O3 1.426(10) .
C7 C8 1.488(10) .
C8 C9 1.523(10) .
C10 O4 1.411(9) .
C10 C11 1.498(10) .
C11 C12 1.500(10) .
C13 O5 1.457(15) .
C13 C14 1.49(2) .
C14 C15 1.50(3) .
C16 O6 1.444(15) .
C16 C17 1.477(18) .
C17 C18 1.47(2) .
C19 O7 1.464(14) .
C19 C20 1.484(19) .
C20 C21 1.50(2) .
C22 O8 1.409(9) .
C22 C23 1.505(10) .
C23 C24 1.514(10) .
C25 O9 1.453(13) .
C25 C26 1.498(16) .
C26 C27 1.503(18) .
C28 O10 1.458(13) .
C28 C29 1.494(17) .
C29 C30 1.51(2) .
C31 O11 1.452(16) .
C31 C32 1.54(2) .
C32 C33 1.42(2) .
C34 O12 1.430(9) .
C34 C35 1.498(10) .
C35 C36 1.528(10) .
C37 C38 1.450(18) .
C37 O13 1.459(12) .
C38 C39 1.52(2) .
C40 O14 1.439(8) .
C40 C41 1.497(9) .
C41 C42 1.508(9) .
C43 O15 1.474(13) .
C43 C44 1.486(16) .
C44 C45 1.507(18) .
C46 O16 1.447(12) .
C46 C47 1.502(15) .
C47 C48 1.516(16) .
C49 O17 1.447(12) .
C49 C50 1.497(16) .
C50 C51 1.47(2) .
O1 P1 1.586(7) .
O2 P1 1.574(8) .
O3 P2 1.640(13) .
O4 P2 1.540(10) .
O5 P3 1.593(8) .
O6 P3 1.572(8) .
O7 P4 1.584(9) .
O8 P4 1.574(9) .
O9 P5 1.577(8) .
O10 P5 1.582(8) .
O11 P6 1.574(8) .
O12 P6 1.580(9) .
O13 P7 1.553(7) .
O14 P7 1.579(7) .
O15 P8 1.571(7) .
O16 P8 1.582(7) .
O17 P9 1.582(7) .
P1 S1 1.973(4) .
P1 S2 2.015(4) .
P2 S4 1.963(4) .
P2 S3 2.011(4) .
P3 S5 1.999(4) .
P3 S6 2.004(4) .
P4 S7 1.972(4) .
P4 S8 2.014(4) .
P5 S10 1.982(4) .
P5 S9 2.003(4) .
P6 S11 1.983(4) .
P6 S12 2.016(4) .
P7 S14 2.003(4) 2_655
P7 S13 2.004(3) .
P8 S15 2.000(4) .
P8 S16 2.005(4) 2_655
P9 O17 1.582(7) 2_655
P9 S17 1.988(3) .
P9 S17 1.988(3) 2_655
S13 Ag6 2.540(3) 2_655
S14 P7 2.003(4) 2_655
S15 Ag15 2.526(3) 2_655
S16 P8 2.006(4) 2_655
S16 Ag8 2.499(2) 2_655
